data_4030162
loop_
_publ_author_name
'Helmy, Sameh'
'Oh, Saemi'
'Leibfarth, Frank A.'
'Hawker, Craig J.'
'Read de Alaniz, Javier'

_publ_section_title
;
 Design and synthesis of donor-acceptor Stenhouse adducts: a visible light
 photoswitch derived from furfural.
;
_journal_issue 23
_journal_name_full 'The Journal of organic chemistry'
_journal_page_first 11316
_journal_page_last 11329
_journal_paper_doi 10.1021/jo502206g
_journal_volume 79
_journal_year 2014
_chemical_formula_sum 'C15 H23 N3 O5'
_chemical_formula_weight 325.36
_chemical_name_systematic
; 
 ? 
;
_space_group_IT_number 2
_symmetry_cell_setting triclinic
_symmetry_space_group_name_Hall '-P 1'
_symmetry_space_group_name_H-M 'P -1'
_atom_sites_solution_hydrogens geom
_atom_sites_solution_primary direct
_atom_sites_solution_secondary difmap
_audit_creation_method SHELXL-97
_cell_angle_alpha 60.424(2)
_cell_angle_beta 74.354(3)
_cell_angle_gamma 71.334(3)
_cell_formula_units_Z 2
_cell_length_a 8.7313(4)
_cell_length_b 10.5992(5)
_cell_length_c 10.6362(5)
_cell_measurement_temperature 100(2)
_cell_volume 803.55(7)
_computing_structure_refinement 'SHELXL-97 (Sheldrick, 2008)'
_computing_structure_solution 'SHELXS-97 (Sheldrick, 2008)'
_diffrn_ambient_temperature 100(2)
_diffrn_measured_fraction_theta_full 0.988
_diffrn_measured_fraction_theta_max 0.988
_diffrn_measurement_device_type 'Bruker Apex2'
_diffrn_measurement_method 'omega scans'
_diffrn_radiation_monochromator graphite
_diffrn_radiation_source 'fine-focus sealed tube'
_diffrn_radiation_type MoK\a
_diffrn_radiation_wavelength 0.71073
_diffrn_reflns_av_R_equivalents 0.0121
_diffrn_reflns_av_sigmaI/netI 0.0178
_diffrn_reflns_limit_h_max 11
_diffrn_reflns_limit_h_min -11
_diffrn_reflns_limit_k_max 14
_diffrn_reflns_limit_k_min -11
_diffrn_reflns_limit_l_max 14
_diffrn_reflns_limit_l_min -14
_diffrn_reflns_number 7192
_diffrn_reflns_theta_full 28.35
_diffrn_reflns_theta_max 28.35
_diffrn_reflns_theta_min 2.22
_exptl_absorpt_coefficient_mu 0.102
_exptl_absorpt_correction_T_max 0.7457
_exptl_absorpt_correction_T_min 0.6875
_exptl_absorpt_correction_type multi-scan
_exptl_absorpt_process_details sadabs
_exptl_crystal_colour colorless
_exptl_crystal_density_diffrn 1.345
_exptl_crystal_density_method 'not measured'
_exptl_crystal_description block
_exptl_crystal_F_000 348
_exptl_crystal_size_max 0.10
_exptl_crystal_size_mid 0.10
_exptl_crystal_size_min 0.06
_refine_diff_density_max 0.734
_refine_diff_density_min -0.697
_refine_diff_density_rms 0.055
_refine_ls_extinction_method none
_refine_ls_goodness_of_fit_ref 1.036
_refine_ls_hydrogen_treatment mixed
_refine_ls_matrix_type full
_refine_ls_number_parameters 220
_refine_ls_number_reflns 3962
_refine_ls_number_restraints 0
_refine_ls_restrained_S_all 1.036
_refine_ls_R_factor_all 0.0533
_refine_ls_R_factor_gt 0.0464
_refine_ls_shift/su_max 0.001
_refine_ls_shift/su_mean 0.000
_refine_ls_structure_factor_coef Fsqd
_refine_ls_weighting_details 'calc w=1/[\s^2^(Fo^2^)+(0.0610P)^2^+0.5518P] where P=(Fo^2^+2Fc^2^)/3'
_refine_ls_weighting_scheme calc
_refine_ls_wR_factor_gt 0.1194
_refine_ls_wR_factor_ref 0.1253
_reflns_number_gt 3441
_reflns_number_total 3962
_reflns_threshold_expression >2sigma(I)
_cod_data_source_file 78.cif
_cod_data_source_block barb1open_0m
_cod_depositor_comments 'Adding full bibliography for 4030156--4030166.cif.'
_cod_original_cell_volume 803.55(6)
_cod_original_sg_symbol_H-M P-1
_cod_database_code 4030162

loop_
_symmetry_equiv_pos_as_xyz
'x, y, z'
'-x, -y, -z'

loop_
_atom_site_label
_atom_site_type_symbol
_atom_site_fract_x
_atom_site_fract_y
_atom_site_fract_z
_atom_site_U_iso_or_equiv
_atom_site_adp_type
_atom_site_occupancy
_atom_site_symmetry_multiplicity
_atom_site_calc_flag
_atom_site_refinement_flags
O2 O 1.18520(12) 0.18995(10) 0.99874(10) 0.0175(2) Uani 1 1 d .
O3 O 1.05599(12) 0.62226(10) 0.56674(10) 0.0172(2) Uani 1 1 d .
O4 O 1.38156(12) 0.17925(12) 0.69068(12) 0.0237(2) Uani 1 1 d .
O1 O 1.23795(14) 0.63907(12) 0.92119(12) 0.0236(2) Uani 1 1 d .
N1 N 1.13946(14) 0.63031(12) 0.74831(12) 0.0160(2) Uani 1 1 d .
N2 N 1.21328(14) 0.41454(13) 0.96031(12) 0.0160(2) Uani 1 1 d .
N3 N 0.80689(13) 0.30468(12) 0.71112(12) 0.0142(2) Uani 1 1 d .
C6 C 1.17310(15) 0.32469(14) 0.91592(14) 0.0135(2) Uani 1 1 d .
C5 C 1.12351(15) 0.39663(14) 0.77602(13) 0.0133(2) Uani 1 1 d .
C4 C 1.10517(15) 0.54939(14) 0.69058(14) 0.0138(2) Uani 1 1 d .
C7 C 1.09443(15) 0.30195(14) 0.72058(13) 0.0126(2) Uani 1 1 d .
H7 H 1.0776 0.3663 0.6159 0.015 Uiso 1 1 calc R
C11 C 0.94806(15) 0.22548(14) 0.80017(13) 0.0132(2) Uani 1 1 d .
H11 H 0.9115 0.2263 0.8974 0.016 Uiso 1 1 calc R
C2 C 1.19936(16) 0.56553(15) 0.87934(15) 0.0169(3) Uani 1 1 d .
C8 C 1.23975(16) 0.17150(15) 0.72684(14) 0.0159(3) Uani 1 1 d .
C10 C 1.01517(17) 0.06710(14) 0.82194(14) 0.0161(3) Uani 1 1 d .
H10 H 0.9501 -0.0038 0.8593 0.019 Uiso 1 1 calc R
C12 C 0.72835(17) 0.45109(15) 0.71641(15) 0.0183(3) Uani 1 1 d .
H12A H 0.8101 0.5131 0.6742 0.022 Uiso 1 1 calc R
H12B H 0.6938 0.4325 0.8196 0.022 Uiso 1 1 calc R
C14 C 0.68695(17) 0.21137(16) 0.75087(15) 0.0203(3) Uani 1 1 d .
H14A H 0.7452 0.1209 0.7376 0.024 Uiso 1 1 calc R
H14B H 0.6039 0.2684 0.6833 0.024 Uiso 1 1 calc R
C9 C 1.17573(17) 0.03783(15) 0.78295(14) 0.0173(3) Uani 1 1 d .
H9 H 1.2401 -0.0561 0.7903 0.021 Uiso 1 1 calc R
C3 C 1.27644(18) 0.34376(17) 1.09992(15) 0.0208(3) Uani 1 1 d .
H3A H 1.3785 0.3725 1.0848 0.031 Uiso 1 1 calc R
H3B H 1.2970 0.2354 1.1397 0.031 Uiso 1 1 calc R
H3C H 1.1961 0.3761 1.1687 0.031 Uiso 1 1 calc R
C1 C 1.1129(2) 0.79211(16) 0.66602(17) 0.0260(3) Uani 1 1 d .
H1A H 1.0559 0.8375 0.7318 0.039 Uiso 1 1 calc R
H1B H 1.0467 0.8272 0.5890 0.039 Uiso 1 1 calc R
H1C H 1.2183 0.8202 0.6220 0.039 Uiso 1 1 calc R
C15 C 0.60195(18) 0.16531(17) 0.90579(16) 0.0245(3) Uani 1 1 d .
H15A H 0.6795 0.0909 0.9736 0.037 Uiso 1 1 calc R
H15B H 0.5110 0.1227 0.9192 0.037 Uiso 1 1 calc R
H15C H 0.5603 0.2525 0.9251 0.037 Uiso 1 1 calc R
C13 C 0.58169(19) 0.53635(18) 0.63452(18) 0.0276(3) Uani 1 1 d .
H13A H 0.6120 0.5455 0.5352 0.041 Uiso 1 1 calc R
H13B H 0.5449 0.6358 0.6303 0.041 Uiso 1 1 calc R
H13C H 0.4933 0.4829 0.6851 0.041 Uiso 1 1 calc R
H1 H 0.848(2) 0.328(2) 0.617(2) 0.019(4) Uiso 1 1 d .
O10 O 0.3854(6) 0.0858(4) 0.4150(3) 0.0861(12) Uani 0.606(4) 1 d P
O11 O 0.4477(10) 0.0244(6) 0.4825(6) 0.0861(12) Uani 0.394(4) 1 d P

loop_
_atom_site_aniso_label
_atom_site_aniso_U_11
_atom_site_aniso_U_22
_atom_site_aniso_U_33
_atom_site_aniso_U_23
_atom_site_aniso_U_13
_atom_site_aniso_U_12
O2 0.0187(5) 0.0167(5) 0.0176(4) -0.0061(4) -0.0043(4) -0.0057(4)
O3 0.0223(5) 0.0169(4) 0.0136(4) -0.0060(4) -0.0028(4) -0.0070(4)
O4 0.0140(5) 0.0306(6) 0.0351(6) -0.0218(5) -0.0011(4) -0.0054(4)
O1 0.0303(6) 0.0245(5) 0.0269(5) -0.0160(4) -0.0072(4) -0.0094(4)
N1 0.0193(5) 0.0147(5) 0.0179(5) -0.0087(4) -0.0028(4) -0.0060(4)
N2 0.0180(5) 0.0191(5) 0.0157(5) -0.0095(4) -0.0041(4) -0.0058(4)
N3 0.0130(5) 0.0178(5) 0.0138(5) -0.0065(4) -0.0022(4) -0.0065(4)
C6 0.0111(5) 0.0172(6) 0.0160(6) -0.0094(5) -0.0005(4) -0.0056(4)
C5 0.0138(6) 0.0152(6) 0.0151(6) -0.0084(5) -0.0010(4) -0.0061(4)
C4 0.0127(5) 0.0174(6) 0.0154(6) -0.0099(5) 0.0008(4) -0.0063(4)
C7 0.0129(5) 0.0143(5) 0.0133(5) -0.0069(4) -0.0014(4) -0.0054(4)
C11 0.0133(5) 0.0148(6) 0.0137(5) -0.0060(4) -0.0030(4) -0.0054(4)
C2 0.0162(6) 0.0202(6) 0.0194(6) -0.0123(5) -0.0010(5) -0.0057(5)
C8 0.0164(6) 0.0194(6) 0.0168(6) -0.0111(5) -0.0032(5) -0.0041(5)
C10 0.0210(6) 0.0143(6) 0.0158(6) -0.0062(5) -0.0042(5) -0.0069(5)
C12 0.0167(6) 0.0185(6) 0.0194(6) -0.0088(5) -0.0027(5) -0.0025(5)
C14 0.0173(6) 0.0240(7) 0.0221(6) -0.0068(5) -0.0058(5) -0.0110(5)
C9 0.0212(6) 0.0151(6) 0.0190(6) -0.0092(5) -0.0058(5) -0.0031(5)
C3 0.0236(7) 0.0265(7) 0.0179(6) -0.0117(5) -0.0072(5) -0.0058(6)
C1 0.0395(9) 0.0155(6) 0.0269(7) -0.0087(6) -0.0082(6) -0.0093(6)
C15 0.0163(6) 0.0260(7) 0.0245(7) -0.0042(6) -0.0008(5) -0.0098(5)
C13 0.0192(7) 0.0291(8) 0.0277(7) -0.0090(6) -0.0076(6) 0.0006(6)
O10 0.185(4) 0.0532(18) 0.0251(14) -0.0119(12) -0.0216(16) -0.036(2)
O11 0.185(4) 0.0532(18) 0.0251(14) -0.0119(12) -0.0216(16) -0.036(2)

loop_
_atom_type_symbol
_atom_type_description
_atom_type_scat_dispersion_real
_atom_type_scat_dispersion_imag
_atom_type_scat_source
C C 0.0033 0.0016 'International Tables Vol C Tables 4.2.6.8 and 6.1.1.4'
H H 0.0000 0.0000 'International Tables Vol C Tables 4.2.6.8 and 6.1.1.4'
N N 0.0061 0.0033 'International Tables Vol C Tables 4.2.6.8 and 6.1.1.4'
O O 0.0106 0.0060 'International Tables Vol C Tables 4.2.6.8 and 6.1.1.4'

loop_
_geom_angle_atom_site_label_1
_geom_angle_atom_site_label_2
_geom_angle_atom_site_label_3
_geom_angle
_geom_angle_site_symmetry_1
_geom_angle_site_symmetry_3
C2 N1 C4 123.80(11) . .
C2 N1 C1 116.97(11) . .
C4 N1 C1 119.23(11) . .
C2 N2 C6 124.06(11) . .
C2 N2 C3 117.16(11) . .
C6 N2 C3 118.77(11) . .
C12 N3 C14 113.23(11) . .
C12 N3 C11 109.23(10) . .
C14 N3 C11 114.12(10) . .
C12 N3 H1 105.4(12) . .
C14 N3 H1 106.1(12) . .
C11 N3 H1 108.3(12) . .
O2 C6 C5 124.24(11) . .
O2 C6 N2 119.25(11) . .
C5 C6 N2 116.50(11) . .
C4 C5 C6 121.67(11) . .
C4 C5 C7 120.63(11) . .
C6 C5 C7 117.69(11) . .
O3 C4 C5 125.28(11) . .
O3 C4 N1 117.34(11) . .
C5 C4 N1 117.35(11) . .
C5 C7 C8 112.85(10) . .
C5 C7 C11 117.57(10) . .
C8 C7 C11 103.24(10) . .
C5 C7 H7 107.6 . .
C8 C7 H7 107.6 . .
C11 C7 H7 107.6 . .
C10 C11 N3 112.52(10) . .
C10 C11 C7 104.91(10) . .
N3 C11 C7 111.00(10) . .
C10 C11 H11 109.4 . .
N3 C11 H11 109.4 . .
C7 C11 H11 109.4 . .
O1 C2 N2 121.90(12) . .
O1 C2 N1 121.74(13) . .
N2 C2 N1 116.36(11) . .
O4 C8 C9 126.64(13) . .
O4 C8 C7 125.27(12) . .
C9 C8 C7 108.08(11) . .
C9 C10 C11 112.42(11) . .
C9 C10 H10 123.8 . .
C11 C10 H10 123.8 . .
N3 C12 C13 113.14(12) . .
N3 C12 H12A 109.0 . .
C13 C12 H12A 109.0 . .
N3 C12 H12B 109.0 . .
C13 C12 H12B 109.0 . .
H12A C12 H12B 107.8 . .
N3 C14 C15 113.29(11) . .
N3 C14 H14A 108.9 . .
C15 C14 H14A 108.9 . .
N3 C14 H14B 108.9 . .
C15 C14 H14B 108.9 . .
H14A C14 H14B 107.7 . .
C10 C9 C8 110.47(12) . .
C10 C9 H9 124.8 . .
C8 C9 H9 124.8 . .
N2 C3 H3A 109.5 . .
N2 C3 H3B 109.5 . .
H3A C3 H3B 109.5 . .
N2 C3 H3C 109.5 . .
H3A C3 H3C 109.5 . .
H3B C3 H3C 109.5 . .
N1 C1 H1A 109.5 . .
N1 C1 H1B 109.5 . .
H1A C1 H1B 109.5 . .
N1 C1 H1C 109.5 . .
H1A C1 H1C 109.5 . .
H1B C1 H1C 109.5 . .
C14 C15 H15A 109.5 . .
C14 C15 H15B 109.5 . .
H15A C15 H15B 109.5 . .
C14 C15 H15C 109.5 . .
H15A C15 H15C 109.5 . .
H15B C15 H15C 109.5 . .
C12 C13 H13A 109.5 . .
C12 C13 H13B 109.5 . .
H13A C13 H13B 109.5 . .
C12 C13 H13C 109.5 . .
H13A C13 H13C 109.5 . .
H13B C13 H13C 109.5 . .
O11 O11 O10 12.7(5) 2_656 2_656

loop_
_geom_bond_atom_site_label_1
_geom_bond_atom_site_label_2
_geom_bond_distance
_geom_bond_site_symmetry_2
O2 C6 1.2403(16) .
O3 C4 1.2667(16) .
O4 C8 1.2104(17) .
O1 C2 1.2291(16) .
N1 C2 1.3806(17) .
N1 C4 1.4091(16) .
N1 C1 1.4608(17) .
N2 C2 1.3744(18) .
N2 C6 1.4143(16) .
N2 C3 1.4660(16) .
N3 C12 1.5053(17) .
N3 C14 1.5050(16) .
N3 C11 1.5178(16) .
N3 H1 0.901(19) .
C6 C5 1.4139(17) .
C5 C4 1.3904(17) .
C5 C7 1.4992(16) .
C7 C8 1.5355(18) .
C7 C11 1.5520(17) .
C7 H7 1.0000 .
C11 C10 1.5083(18) .
C11 H11 1.0000 .
C8 C9 1.4726(18) .
C10 C9 1.3298(19) .
C10 H10 0.9500 .
C12 C13 1.516(2) .
C12 H12A 0.9900 .
C12 H12B 0.9900 .
C14 C15 1.511(2) .
C14 H14A 0.9900 .
C14 H14B 0.9900 .
C9 H9 0.9500 .
C3 H3A 0.9800 .
C3 H3B 0.9800 .
C3 H3C 0.9800 .
C1 H1A 0.9800 .
C1 H1B 0.9800 .
C1 H1C 0.9800 .
C15 H15A 0.9800 .
C15 H15B 0.9800 .
C15 H15C 0.9800 .
C13 H13A 0.9800 .
C13 H13B 0.9800 .
C13 H13C 0.9800 .
O10 O11 1.785(8) 2_656
O11 O11 0.965(14) 2_656
O11 O10 1.785(8) 2_656

loop_
_geom_torsion_atom_site_label_1
_geom_torsion_atom_site_label_2
_geom_torsion_atom_site_label_3
_geom_torsion_atom_site_label_4
_geom_torsion
C2 N2 C6 O2 -177.84(12)
C3 N2 C6 O2 3.23(18)
C2 N2 C6 C5 3.18(18)
C3 N2 C6 C5 -175.75(11)
O2 C6 C5 C4 177.08(12)
N2 C6 C5 C4 -4.00(18)
O2 C6 C5 C7 -4.21(19)
N2 C6 C5 C7 174.71(11)
C6 C5 C4 O3 -177.45(12)
C7 C5 C4 O3 3.9(2)
C6 C5 C4 N1 0.57(18)
C7 C5 C4 N1 -178.11(11)
C2 N1 C4 O3 -177.61(12)
C1 N1 C4 O3 1.65(18)
C2 N1 C4 C5 4.21(19)
C1 N1 C4 C5 -176.53(12)
C4 C5 C7 C8 125.88(12)
C6 C5 C7 C8 -52.85(15)
C4 C5 C7 C11 -114.10(13)
C6 C5 C7 C11 67.18(15)
C12 N3 C11 C10 170.19(10)
C14 N3 C11 C10 42.31(15)
C12 N3 C11 C7 -72.59(12)
C14 N3 C11 C7 159.54(11)
C5 C7 C11 C10 -133.90(11)
C8 C7 C11 C10 -8.96(12)
C5 C7 C11 N3 104.31(12)
C8 C7 C11 N3 -130.74(10)
C6 N2 C2 O1 -178.92(12)
C3 N2 C2 O1 0.02(19)
C6 N2 C2 N1 1.14(19)
C3 N2 C2 N1 -179.91(11)
C4 N1 C2 O1 175.05(12)
C1 N1 C2 O1 -4.2(2)
C4 N1 C2 N2 -5.01(19)
C1 N1 C2 N2 175.72(12)
C5 C7 C8 O4 -43.80(18)
C11 C7 C8 O4 -171.76(13)
C5 C7 C8 C9 136.61(11)
C11 C7 C8 C9 8.66(13)
N3 C11 C10 C9 127.48(12)
C7 C11 C10 C9 6.69(14)
C14 N3 C12 C13 -49.63(15)
C11 N3 C12 C13 -178.00(11)
C12 N3 C14 C15 -63.05(15)
C11 N3 C14 C15 62.74(15)
C11 C10 C9 C8 -1.14(15)
O4 C8 C9 C10 175.38(14)
C7 C8 C9 C10 -5.04(15)
